data_2104298
loop_
_publ_author_name
'Rychlewska, Urszula'
'Plutecka, Agnieszka'
'Hoffmann, Marcin'
'Skowronek, Pawe\/l'
'Gawro\'nska, Krystyna'
'Gawro\'nski, Jacek'

_publ_contact_author
;
Urszula Rychlewska
Faculty of Chemistry
Adam Mickiewicz University
Grunwaldzka 6
60-780 Pozna\'n
Poland
;
_publ_section_title
;
 Probing the shapes of chiral bis-(<i>o</i>-naphthalimidobenzoyl)
 systems using X-ray and circular dichroism methods
;
_journal_coeditor_code SO5018
_journal_issue 1
_journal_name_full 'Acta Crystallographica Section B'
_journal_page_first 86
_journal_page_last 95
_journal_paper_doi 10.1107/S0108768108041827
_journal_volume 65
_journal_year 2009
_chemical_formula_moiety 'C41 H26 N2 O8'
_chemical_formula_sum 'C41 H26 N2 O8'
_chemical_formula_weight 674.64
_chemical_name_systematic
;
 ?
;
_space_group_IT_number 5
_symmetry_cell_setting monoclinic
_symmetry_space_group_name_Hall 'C 2y'
_symmetry_space_group_name_H-M 'C 1 2 1'
_atom_sites_solution_hydrogens geom
_atom_sites_solution_primary direct
_atom_sites_solution_secondary difmap
_audit_creation_method SHELXL-97
_cell_angle_alpha 90.00
_cell_angle_beta 116.312(3)
_cell_angle_gamma 90.00
_cell_formula_units_Z 4
_cell_length_a 16.9672(9)
_cell_length_b 8.0833(3)
_cell_length_c 25.0204(5)
_cell_measurement_reflns_used 10320
_cell_measurement_temperature 100.0(5)
_cell_measurement_theta_max 65.83
_cell_measurement_theta_min 1.97
_cell_volume 3076.0(2)
_computing_cell_refinement 'CrysAlisRED v.1.171.32.5(Oxford Diffraction,2007)'
_computing_data_collection 'CrysAlisCCD v.1.171.32.5(Oxford Diffraction,2007)'
_computing_data_reduction 'CrysAlisRED v.1.171.32.5(Oxford Diffraction,2007)'
_computing_molecular_graphics 'XP. Simens Analytical X-Ray Instruments (1989)'
_computing_publication_material 'SHELXL-97 (Sheldrick, 1997)'
_computing_structure_refinement 'SHELXL-97 (Sheldrick, 1997)'
_computing_structure_solution 'SHELXS-97 (Sheldrick, 1990)'
_diffrn_ambient_temperature 100.0(5)
_diffrn_measured_fraction_theta_full 0.974
_diffrn_measured_fraction_theta_max 0.974
_diffrn_measurement_device_type 'Xcalibur Nova \k-geometry diffractometer'
_diffrn_measurement_method '\w scans'
_diffrn_radiation_monochromator graphite
_diffrn_radiation_source 'fine-focus sealed tube'
_diffrn_radiation_type CuK\a
_diffrn_radiation_wavelength 1.54184
_diffrn_reflns_av_R_equivalents 0.048
_diffrn_reflns_av_sigmaI/netI 0.0282
_diffrn_reflns_limit_h_max 16
_diffrn_reflns_limit_h_min -20
_diffrn_reflns_limit_k_max 9
_diffrn_reflns_limit_k_min -9
_diffrn_reflns_limit_l_max 29
_diffrn_reflns_limit_l_min -29
_diffrn_reflns_number 26986
_diffrn_reflns_theta_full 65.83
_diffrn_reflns_theta_max 65.83
_diffrn_reflns_theta_min 3.94
_diffrn_standards_decay_% 0
_diffrn_standards_interval_count 'every 50 dc frames'
_diffrn_standards_number 0
_exptl_absorpt_coefficient_mu 0.843
_exptl_absorpt_correction_T_max 0.954
_exptl_absorpt_correction_T_min 0.765
_exptl_absorpt_correction_type multi-scan
_exptl_absorpt_process_details 'SCALE3 ABSPACK.Oxford Diffraction program,2005.'
_exptl_crystal_colour colourless
_exptl_crystal_density_diffrn 1.457
_exptl_crystal_density_method 'not measured'
_exptl_crystal_description plate
_exptl_crystal_F_000 1400
_exptl_crystal_size_max 0.30
_exptl_crystal_size_mid 0.10
_exptl_crystal_size_min 0.05
_refine_diff_density_max 0.418
_refine_diff_density_min -0.413
_refine_ls_abs_structure_details 'Flack H D (1983), Acta Cryst. A39, 876-881'
_refine_ls_abs_structure_Flack 0.0(10)
_refine_ls_extinction_method none
_refine_ls_goodness_of_fit_ref 1.026
_refine_ls_hydrogen_treatment constr
_refine_ls_matrix_type full
_refine_ls_number_parameters 506
_refine_ls_number_reflns 2810
_refine_ls_number_restraints 31
_refine_ls_restrained_S_all 1.078
_refine_ls_R_factor_all 0.0901
_refine_ls_R_factor_gt 0.0894
_refine_ls_shift/su_max 0.000
_refine_ls_shift/su_mean 0.000
_refine_ls_structure_factor_coef Fsqd
_refine_ls_weighting_details 'calc w=1/[\s^2^(Fo^2^)+(0.1555P)^2^+10.4492P] where P=(Fo^2^+2Fc^2^)/3'
_refine_ls_weighting_scheme calc
_refine_ls_wR_factor_gt 0.2463
_refine_ls_wR_factor_ref 0.2472
_reflns_number_gt 2765
_reflns_number_total 2810
_reflns_threshold_expression >2sigma(I)
_cod_data_source_file so5018.cif
_cod_data_source_block 1
_cod_original_sg_symbol_H-M 'C 2'
_cod_database_code 2104298
_cod_database_fobs_code 2104298

loop_
_symmetry_equiv_pos_as_xyz
'x, y, z'
'-x, y, -z'
'x+1/2, y+1/2, z'
'-x+1/2, y+1/2, -z'

loop_
_atom_site_type_symbol
_atom_site_label
_atom_site_fract_x
_atom_site_fract_y
_atom_site_fract_z
_atom_site_U_iso_or_equiv
_atom_site_adp_type
_atom_site_calc_flag
_atom_site_refinement_flags
_atom_site_occupancy
_atom_site_disorder_assembly
_atom_site_disorder_group
N N1 0.6699(4) 1.1290(9) 0.3575(3) 0.0297(14) Uani d . 1 . .
C C1 0.7596(5) 0.9247(12) 0.3403(3) 0.0343(18) Uani d . 1 . .
C C2 0.8429(5) 0.8609(12) 0.3548(4) 0.0383(19) Uani d . 1 . .
H H2 0.8929 0.9007 0.3869 0.046 Uiso d R 1 . .
C C3 0.8517(7) 0.7275(14) 0.3185(4) 0.051(3) Uani d . 1 . .
H H3 0.9059 0.6795 0.3274 0.061 Uiso d R 1 . .
C C4 0.7797(7) 0.6719(11) 0.2709(4) 0.045(2) Uani d . 1 . .
H H4 0.7849 0.5869 0.2476 0.054 Uiso d R 1 . .
C C5 0.6185(7) 0.6825(13) 0.2045(4) 0.051(2) Uani d . 1 . .
H H5 0.6246 0.6006 0.1805 0.061 Uiso d R 1 . .
C C6 0.5396(5) 0.7458(11) 0.1913(4) 0.0397(19) Uani d . 1 . .
H H6 0.4906 0.7077 0.1581 0.048 Uiso d R 1 . .
C C7 0.5291(6) 0.8726(13) 0.2264(4) 0.045(2) Uani d . 1 . .
H H7 0.4740 0.9174 0.2172 0.054 Uiso d R 1 . .
C C8 0.6003(5) 0.9300(11) 0.2759(3) 0.0330(17) Uani d . 1 . .
C C9 0.6867(5) 0.8667(10) 0.2910(3) 0.0300(16) Uani d . 1 . .
C C10 0.6958(6) 0.7340(11) 0.2561(3) 0.0357(18) Uani d . 1 . .
C C11 0.7553(5) 1.0684(10) 0.3743(3) 0.0327(17) Uani d . 1 . .
C C12 0.5901(5) 1.0638(12) 0.3127(4) 0.0370(19) Uani d . 1 . .
O O1 0.8175(4) 1.1293(10) 0.4153(2) 0.0455(16) Uani d . 1 . .
O O2 0.5208(4) 1.1129(10) 0.3072(3) 0.0473(15) Uani d . 1 . .
C C13 0.6625(5) 1.2696(10) 0.3908(3) 0.0319(17) Uani d . 1 . .
C C14 0.6350(7) 1.2558(13) 0.4354(5) 0.049(3) Uani d D 1 . .
C C15 0.6304(9) 1.3994(16) 0.4656(5) 0.066(4) Uani d . 1 . .
H H15 0.6108 1.3894 0.4947 0.079 Uiso d R 1 . .
C C16 0.6541(7) 1.5513(12) 0.4520(4) 0.048(2) Uani d . 1 . .
H H16 0.6522 1.6448 0.4731 0.057 Uiso d R 1 . .
C C17 0.6808(7) 1.5645(13) 0.4089(4) 0.053(2) Uani d . 1 . .
H H17 0.6962 1.6673 0.3997 0.064 Uiso d R 1 . .
C C18 0.6858(6) 1.4236(11) 0.3769(4) 0.0378(19) Uani d . 1 . .
H H18 0.7049 1.4331 0.3474 0.045 Uiso d R 1 . .
C C19 0.6096(9) 1.0919(16) 0.4497(6) 0.075(4) Uani d D 1 . .
O O3 0.6288(4) 0.9599(8) 0.4391(3) 0.0456(16) Uani d D 1 . .
N N10 0.3229(5) 0.2931(10) 0.1435(3) 0.0391(17) Uani d . 1 . .
C C21 0.3891(5) 0.4913(10) 0.2252(3) 0.0337(17) Uani d . 1 . .
C C22 0.4615(6) 0.5475(14) 0.2752(4) 0.044(2) Uani d . 1 . .
H H22 0.5168 0.5033 0.2849 0.053 Uiso d R 1 . .
C C23 0.4551(6) 0.6672(15) 0.3108(4) 0.054(3) Uani d . 1 . .
H H23 0.5037 0.6976 0.3456 0.065 Uiso d R 1 . .
C C24 0.3727(6) 0.7409(14) 0.2959(4) 0.048(2) Uani d . 1 . .
H H24 0.3698 0.8301 0.3184 0.057 Uiso d R 1 . .
C C25 0.2103(6) 0.7475(17) 0.2302(4) 0.054(3) Uani d . 1 . .
H H25 0.2017 0.8306 0.2528 0.065 Uiso d R 1 . .
C C26 0.1413(6) 0.6886(13) 0.1821(4) 0.050(2) Uani d . 1 . .
H H26 0.0851 0.7281 0.1724 0.060 Uiso d R 1 . .
C C27 0.1497(6) 0.5629(15) 0.1474(4) 0.049(3) Uani d . 1 . .
H H27 0.1015 0.5232 0.1140 0.059 Uiso d R 1 . .
C C28 0.2307(5) 0.5005(12) 0.1614(3) 0.0358(19) Uani d . 1 . .
C C29 0.3062(6) 0.5606(13) 0.2110(4) 0.043(2) Uani d . 1 . .
C C30 0.2975(6) 0.6854(12) 0.2471(4) 0.044(2) Uani d . 1 . .
C C31 0.4000(5) 0.3579(12) 0.1887(3) 0.0346(18) Uani d . 1 . .
C C32 0.2408(5) 0.3601(16) 0.1272(4) 0.050(3) Uani d . 1 . .
O O10 0.4710(4) 0.3039(9) 0.1955(2) 0.0443(15) Uani d . 1 . .
O O20 0.1765(4) 0.2985(12) 0.0839(2) 0.055(2) Uani d . 1 . .
C C33 0.3318(5) 0.1532(13) 0.1098(4) 0.042(2) Uani d . 1 . .
C C34 0.3655(7) 0.1701(12) 0.0688(4) 0.043(2) Uani d D 1 . .
C C35 0.3706(7) 0.0307(11) 0.0381(4) 0.046(2) Uani d . 1 . .
H H35 0.3972 0.0360 0.0126 0.056 Uiso d R 1 . .
C C36 0.3395(7) -0.1224(15) 0.0456(4) 0.051(2) Uani d . 1 . .
H H36 0.3406 -0.2138 0.0233 0.061 Uiso d R 1 . .
C C37 0.3039(5) -0.1346(12) 0.0867(4) 0.040(2) Uani d . 1 . .
H H37 0.2836 -0.2363 0.0928 0.048 Uiso d R 1 . .
C C38 0.3004(5) 0.0026(12) 0.1169(4) 0.038(2) Uani d . 1 . .
H H38 0.2767 -0.0056 0.1439 0.046 Uiso d R 1 . .
C C39 0.4008(9) 0.3321(13) 0.0594(5) 0.062(3) Uani d D 1 . .
O O30 0.3830(5) 0.4663(9) 0.0717(3) 0.0529(18) Uani d D 1 . .
O O4 0.6042(7) 1.1285(13) 0.5074(4) 0.035(2) Uani d PD 0.50 . .
O O5 0.5336(7) 1.1012(15) 0.4615(5) 0.042(3) Uani d PD 0.50 . .
O O40 0.4232(7) 0.3115(12) 0.0144(4) 0.032(2) Uani d PD 0.50 . .
O O41 0.4828(7) 0.3108(13) 0.0573(4) 0.031(2) Uani d PD 0.50 . .
C C1R 0.5945(8) 0.9758(16) 0.5374(6) 0.034(3) Uani d PD 0.50 . .
H H1R 0.6257 0.9912 0.5798 0.041 Uiso d PR 0.50 . .
H H2R 0.6178 0.8796 0.5270 0.041 Uiso d PR 0.50 . .
C C2R 0.5004(8) 0.9548(18) 0.4806(6) 0.040(4) Uani d PD 0.50 . .
H H3R 0.5066 0.8626 0.4586 0.048 Uiso d PR 0.50 . .
C C3R 0.5573(12) 0.919(3) 0.5469(7) 0.061(6) Uani d PD 0.50 . .
H H4R 0.5227 0.9436 0.5675 0.091 Uiso d PR 0.50 . .
H H5R 0.6092 0.9863 0.5632 0.091 Uiso d PR 0.50 . .
H H6R 0.5728 0.8035 0.5527 0.091 Uiso d PR 0.50 . .
C C4R 0.4647(9) 0.4620(15) 0.0044(6) 0.030(3) Uani d PD 0.50 . .
H H7R 0.4320 0.5581 0.0051 0.036 Uiso d PR 0.50 . .
C C5R 0.5312(17) 0.459(3) 0.0532(8) 0.050(8) Uani d PD 0.50 . .
H H8R 0.5911 0.4443 0.0823 0.060 Uiso d PR 0.50 . .
H H9R 0.5095 0.5588 0.0629 0.060 Uiso d PR 0.50 . .
C C6R 0.5578(12) 0.466(3) 0.0563(9) 0.049(8) Uani d PD 0.50 . .
H H10R 0.5895 0.3671 0.0568 0.073 Uiso d PR 0.50 . .
H H11R 0.5550 0.4759 0.0936 0.073 Uiso d PR 0.50 . .
H H12R 0.5888 0.5598 0.0515 0.073 Uiso d PR 0.50 . .

loop_
_atom_site_aniso_label
_atom_site_aniso_U_11
_atom_site_aniso_U_22
_atom_site_aniso_U_33
_atom_site_aniso_U_12
_atom_site_aniso_U_13
_atom_site_aniso_U_23
N1 0.030(3) 0.024(3) 0.040(3) 0.006(3) 0.020(3) -0.009(3)
C1 0.030(4) 0.034(4) 0.046(4) 0.007(3) 0.024(3) 0.006(4)
C2 0.038(4) 0.035(4) 0.051(4) 0.001(4) 0.028(4) 0.007(4)
C3 0.067(6) 0.053(6) 0.045(5) 0.015(5) 0.036(5) 0.017(5)
C4 0.081(6) 0.023(4) 0.052(5) 0.010(5) 0.048(5) 0.008(4)
C5 0.078(7) 0.037(5) 0.041(4) 0.002(5) 0.030(5) -0.006(4)
C6 0.043(4) 0.020(4) 0.045(4) -0.008(4) 0.009(4) 0.001(4)
C7 0.049(5) 0.036(5) 0.048(4) 0.001(4) 0.021(4) 0.001(4)
C8 0.031(4) 0.034(4) 0.034(3) 0.005(3) 0.014(3) 0.004(4)
C9 0.040(4) 0.024(4) 0.034(3) 0.008(3) 0.024(3) 0.002(3)
C10 0.050(5) 0.027(4) 0.041(4) 0.005(4) 0.029(4) 0.002(4)
C11 0.043(4) 0.023(4) 0.041(4) 0.006(3) 0.027(4) -0.003(3)
C12 0.034(4) 0.034(4) 0.046(4) -0.004(4) 0.021(3) 0.005(4)
O1 0.036(3) 0.053(4) 0.042(3) 0.002(3) 0.013(2) -0.003(3)
O2 0.037(3) 0.046(4) 0.068(4) 0.007(3) 0.031(3) 0.000(4)
C13 0.048(4) 0.016(4) 0.041(4) 0.006(3) 0.028(4) -0.004(3)
C14 0.066(6) 0.033(5) 0.078(7) 0.020(5) 0.059(6) 0.013(5)
C15 0.102(9) 0.067(8) 0.049(5) 0.035(7) 0.050(6) 0.001(5)
C16 0.077(7) 0.022(4) 0.042(5) 0.011(4) 0.024(5) 0.003(4)
C17 0.064(6) 0.025(4) 0.060(6) 0.006(4) 0.018(5) 0.001(4)
C18 0.047(5) 0.024(4) 0.041(4) -0.008(4) 0.018(4) 0.004(3)
C19 0.116(10) 0.049(7) 0.117(10) 0.035(7) 0.103(9) 0.022(7)
O3 0.058(4) 0.029(3) 0.066(4) 0.003(3) 0.042(3) 0.006(3)
N10 0.050(4) 0.035(4) 0.040(3) 0.007(3) 0.027(3) 0.009(3)
C21 0.038(4) 0.026(4) 0.045(4) -0.002(3) 0.026(3) 0.001(4)
C22 0.039(4) 0.051(6) 0.042(4) 0.004(4) 0.018(4) 0.009(5)
C23 0.057(5) 0.067(7) 0.044(4) -0.022(6) 0.028(4) -0.007(5)
C24 0.066(6) 0.037(5) 0.052(5) 0.007(5) 0.037(5) 0.004(4)
C25 0.053(6) 0.067(7) 0.055(5) 0.028(6) 0.035(5) 0.013(5)
C26 0.050(5) 0.046(5) 0.072(6) 0.028(5) 0.043(5) 0.023(5)
C27 0.043(5) 0.067(7) 0.048(4) 0.025(5) 0.030(4) 0.024(5)
C28 0.045(4) 0.039(5) 0.036(4) 0.011(4) 0.029(3) 0.014(4)
C29 0.048(5) 0.042(5) 0.042(4) 0.007(4) 0.024(4) 0.009(4)
C30 0.068(6) 0.033(5) 0.038(4) 0.008(4) 0.031(4) 0.013(4)
C31 0.033(4) 0.040(5) 0.037(4) 0.012(4) 0.021(3) 0.007(4)
C32 0.035(4) 0.075(8) 0.039(4) 0.005(5) 0.017(4) 0.017(5)
O10 0.035(3) 0.045(4) 0.052(3) 0.000(3) 0.019(2) -0.006(3)
O20 0.043(3) 0.082(6) 0.037(3) 0.009(4) 0.015(3) -0.009(4)
C33 0.035(4) 0.053(6) 0.036(4) -0.001(4) 0.015(3) 0.004(4)
C34 0.059(6) 0.033(5) 0.043(5) -0.005(4) 0.028(4) -0.005(4)
C35 0.089(7) 0.017(4) 0.047(5) -0.008(4) 0.043(5) 0.004(4)
C36 0.064(6) 0.049(6) 0.044(5) -0.011(5) 0.029(5) -0.002(5)
C37 0.035(4) 0.047(5) 0.045(4) -0.007(4) 0.024(4) 0.002(4)
C38 0.033(4) 0.046(5) 0.044(4) 0.002(4) 0.024(4) -0.001(4)
C39 0.111(9) 0.026(5) 0.080(7) 0.008(6) 0.071(7) 0.009(5)
O30 0.082(5) 0.033(4) 0.058(4) 0.007(4) 0.044(4) -0.004(3)
O4 0.038(5) 0.031(6) 0.035(5) -0.008(5) 0.014(4) 0.006(5)
O5 0.050(6) 0.041(7) 0.057(6) -0.005(6) 0.042(6) -0.023(6)
O40 0.044(6) 0.015(5) 0.041(5) -0.008(5) 0.023(5) -0.006(5)
O41 0.039(6) 0.027(5) 0.037(5) -0.006(5) 0.026(5) 0.008(5)
C1R 0.046(9) 0.024(8) 0.025(6) -0.013(7) 0.008(7) 0.002(6)
C2R 0.043(9) 0.041(10) 0.039(8) -0.021(9) 0.020(8) -0.021(7)
C3R 0.041(11) 0.052(13) 0.094(16) 0.029(11) 0.034(11) 0.019(12)
C4R 0.030(7) 0.019(7) 0.058(9) 0.001(7) 0.035(7) 0.002(7)
C5R 0.024(12) 0.090(19) 0.030(10) 0.004(11) 0.006(8) 0.016(12)
C6R 0.039(16) 0.064(15) 0.036(11) -0.001(10) 0.011(10) -0.043(11)

loop_
_atom_type_symbol
_atom_type_description
_atom_type_scat_dispersion_real
_atom_type_scat_dispersion_imag
_atom_type_scat_source
C C 0.0181 0.0091 'International Tables Vol C Tables 4.2.6.8 and 6.1.1.4'
H H 0.0000 0.0000 'International Tables Vol C Tables 4.2.6.8 and 6.1.1.4'
N N 0.0311 0.0180 'International Tables Vol C Tables 4.2.6.8 and 6.1.1.4'
O O 0.0492 0.0322 'International Tables Vol C Tables 4.2.6.8 and 6.1.1.4'

loop_
_geom_angle_atom_site_label_1
_geom_angle_atom_site_label_2
_geom_angle_atom_site_label_3
_geom_angle_site_symmetry_1
_geom_angle_site_symmetry_3
_geom_angle
_geom_angle_publ_flag
C11 N1 C12 . . 127.0(7) ?
C11 N1 C13 . . 116.3(6) ?
C12 N1 C13 . . 116.7(6) ?
C9 C1 C2 . . 120.7(8) ?
C9 C1 C11 . . 122.1(7) ?
C2 C1 C11 . . 116.7(8) ?
C1 C2 C3 . . 118.9(8) ?
C1 C2 H2 . . 122.0 ?
C3 C2 H2 . . 119.2 ?
C4 C3 C2 . . 119.5(9) ?
C4 C3 H3 . . 118.9 ?
C2 C3 H3 . . 121.5 ?
C3 C4 C10 . . 122.1(8) ?
C3 C4 H4 . . 119.8 ?
C10 C4 H4 . . 118.0 ?
C6 C5 C10 . . 122.0(8) ?
C6 C5 H5 . . 120.0 ?
C10 C5 H5 . . 118.0 ?
C5 C6 C7 . . 121.1(8) ?
C5 C6 H6 . . 119.8 ?
C7 C6 H6 . . 119.2 ?
C8 C7 C6 . . 120.2(8) ?
C8 C7 H7 . . 118.5 ?
C6 C7 H7 . . 121.3 ?
C7 C8 C9 . . 120.3(8) ?
C7 C8 C12 . . 120.7(7) ?
C9 C8 C12 . . 118.9(7) ?
C1 C9 C10 . . 120.0(7) ?
C1 C9 C8 . . 121.3(7) ?
C10 C9 C8 . . 118.6(7) ?
C4 C10 C5 . . 123.6(8) ?
C4 C10 C9 . . 118.7(8) ?
C5 C10 C9 . . 117.5(8) ?
O1 C11 N1 . . 120.7(7) ?
O1 C11 C1 . . 124.8(7) ?
N1 C11 C1 . . 114.5(7) ?
O2 C12 N1 . . 121.1(9) ?
O2 C12 C8 . . 123.6(8) ?
N1 C12 C8 . . 115.3(7) ?
C14 C13 C18 . . 120.3(8) ?
C14 C13 N1 . . 123.0(8) ?
C18 C13 N1 . . 116.7(6) ?
C13 C14 C15 . . 118.9(10) ?
C13 C14 C19 . . 120.1(9) ?
C15 C14 C19 . . 121.0(9) ?
C16 C15 C14 . . 120.7(9) ?
C16 C15 H15 . . 121.0 ?
C14 C15 H15 . . 118.4 ?
C17 C16 C15 . . 120.4(9) ?
C17 C16 H16 . . 119.8 ?
C15 C16 H16 . . 119.8 ?
C16 C17 C18 . . 121.0(9) ?
C16 C17 H17 . . 120.0 ?
C18 C17 H17 . . 118.9 ?
C13 C18 C17 . . 118.7(8) ?
C13 C18 H18 . . 120.6 ?
C17 C18 H18 . . 120.7 ?
O3 C19 O5 . . 116.9(12) ?
O3 C19 C14 . . 127.8(8) ?
O5 C19 C14 . . 112.5(9) ?
O3 C19 O4 . . 122.1(11) ?
O5 C19 O4 . . 50.3(6) ?
C14 C19 O4 . . 101.7(10) ?
C32 N10 C31 . . 123.6(8) ?
C32 N10 C33 . . 119.0(8) ?
C31 N10 C33 . . 117.3(7) ?
C22 C21 C29 . . 119.0(8) ?
C22 C21 C31 . . 119.6(7) ?
C29 C21 C31 . . 121.4(7) ?
C23 C22 C21 . . 122.1(9) ?
C23 C22 H22 . . 118.0 ?
C21 C22 H22 . . 119.9 ?
C22 C23 C24 . . 119.3(9) ?
C22 C23 H23 . . 120.7 ?
C24 C23 H23 . . 120.0 ?
C30 C24 C23 . . 120.8(9) ?
C30 C24 H24 . . 120.5 ?
C23 C24 H24 . . 118.6 ?
C26 C25 C30 . . 121.0(10) ?
C26 C25 H25 . . 119.6 ?
C30 C25 H25 . . 119.4 ?
C25 C26 C27 . . 122.2(8) ?
C25 C26 H26 . . 119.8 ?
C27 C26 H26 . . 117.9 ?
C28 C27 C26 . . 119.0(9) ?
C28 C27 H27 . . 119.4 ?
C26 C27 H27 . . 121.6 ?
C27 C28 C29 . . 121.2(9) ?
C27 C28 C32 . . 120.1(8) ?
C29 C28 C32 . . 118.6(7) ?
C30 C29 C21 . . 120.2(8) ?
C30 C29 C28 . . 119.8(8) ?
C21 C29 C28 . . 119.9(9) ?
C24 C30 C29 . . 118.6(9) ?
C24 C30 C25 . . 124.7(9) ?
C29 C30 C25 . . 116.7(9) ?
O10 C31 N10 . . 119.5(8) ?
O10 C31 C21 . . 124.1(8) ?
N10 C31 C21 . . 116.4(6) ?
O20 C32 N10 . . 118.6(10) ?
O20 C32 C28 . . 121.8(8) ?
N10 C32 C28 . . 119.6(8) ?
C38 C33 C34 . . 119.8(9) ?
C38 C33 N10 . . 117.8(7) ?
C34 C33 N10 . . 122.3(9) ?
C33 C34 C35 . . 118.5(9) ?
C33 C34 C39 . . 121.8(9) ?
C35 C34 C39 . . 119.6(8) ?
C34 C35 C36 . . 121.9(8) ?
C34 C35 H35 . . 120.7 ?
C36 C35 H35 . . 117.4 ?
C35 C36 C37 . . 118.1(10) ?
C35 C36 H36 . . 121.2 ?
C37 C36 H36 . . 120.6 ?
C38 C37 C36 . . 119.3(9) ?
C38 C37 H37 . . 121.2 ?
C36 C37 H37 . . 119.5 ?
C37 C38 C33 . . 122.4(7) ?
C37 C38 H38 . . 119.2 ?
C33 C38 H38 . . 118.5 ?
O30 C39 O40 . . 121.4(10) ?
O30 C39 O41 . . 118.6(11) ?
O40 C39 O41 . . 46.7(7) ?
O30 C39 C34 . . 125.7(9) ?
O40 C39 C34 . . 107.6(9) ?
O41 C39 C34 . . 111.3(9) ?
C1R O4 C19 . . 112.7(10) ?
C19 O5 C2R . . 121.8(11) ?
C39 O40 C4R . . 111.8(9) ?
C39 O41 C5R . . 118.9(13) ?
C2R C1R O4 2_656 . 106.9(11) ?
C2R C1R H1R 2_656 . 110.2 ?
O4 C1R H1R . . 108.6 ?
O4 C1R H2R . . 112.5 ?
H1R C1R H2R . . 108.2 ?
C1R C2R O5 2_656 . 109.3(12) ?
O5 C2R H3R . . 106.4 ?
O5 C2R C3R . . 110.8(14) ?
C1R C2R H3R 2_656 . 107.2 ?
C3R C2R H3R . . 107.2 ?
C2R C3R H4R . . 107.4 ?
C2R C3R H5R . . 111.8 ?
H4R C3R H5R . . 108.3 ?
C2R C3R H6R . . 110.3 ?
C5R C4R O40 2_655 . 112.7(14) ?
O40 C4R C6R . . 105.2(14) ?
C5R C4R C6R 2_655 . 110.5(12) ?
O40 C4R H7R . . 109.8 ?
C5R C4R H7R 2_655 . 108.1 ?
C6R C4R H7R . . 110.7 ?
C4R C5R O41 2_655 . 110.3(12) ?
C4R C5R H8R 2_655 . 104.5 ?
O41 C5R H8R . . 106.1 ?
C4R C5R H9R 2_655 . 115.3 ?
O41 C5R H9R . . 112.0 ?
H8R C5R H9R . . 108.0 ?
C4R C6R H10R . . 110.7 ?
C4R C6R H11R . . 110.4 ?
H10R C6R H11R . . 109.0 ?
C4R C6R H12R 2_655 . 77.5 ?
H10R C6R H12R . . 109.0 ?
H11R C6R H12R . . 108.7 ?

loop_
_geom_bond_atom_site_label_1
_geom_bond_atom_site_label_2
_geom_bond_site_symmetry_2
_geom_bond_distance
_geom_bond_publ_flag
N1 C11 . 1.405(10) ?
N1 C12 . 1.421(10) ?
N1 C13 . 1.448(10) ?
C1 C9 . 1.385(11) ?
C1 C2 . 1.393(11) ?
C1 C11 . 1.461(11) ?
C2 C3 . 1.459(14) ?
C2 H2 . 0.9300 ?
C3 C4 . 1.350(14) ?
C3 H3 . 0.9300 ?
C4 C10 . 1.394(13) ?
C4 H4 . 0.9300 ?
C5 C6 . 1.331(13) ?
C5 C10 . 1.434(13) ?
C5 H5 . 0.9300 ?
C6 C7 . 1.411(13) ?
C6 H6 . 0.9300 ?
C7 C8 . 1.373(12) ?
C7 H7 . 0.9300 ?
C8 C9 . 1.436(10) ?
C8 C12 . 1.480(12) ?
C9 C10 . 1.435(11) ?
C11 O1 . 1.204(10) ?
C12 O2 . 1.190(10) ?
C13 C14 . 1.391(12) ?
C13 C18 . 1.396(12) ?
C14 C15 . 1.406(15) ?
C14 C19 . 1.486(16) ?
C15 C16 . 1.381(17) ?
C15 H15 . 0.9300 ?
C16 C17 . 1.347(14) ?
C16 H16 . 0.9300 ?
C17 C18 . 1.417(13) ?
C17 H17 . 0.9300 ?
C18 H18 . 0.9301 ?
C19 O3 . 1.180(14) ?
C19 O5 . 1.446(13) ?
C19 O4 . 1.514(14) ?
N10 C32 . 1.376(11) ?
N10 C31 . 1.397(11) ?
N10 C33 . 1.459(12) ?
C21 C22 . 1.385(12) ?
C21 C29 . 1.405(12) ?
C21 C31 . 1.477(12) ?
C22 C23 . 1.351(15) ?
C22 H22 . 0.9300 ?
C23 C24 . 1.410(14) ?
C23 H23 . 0.9300 ?
C24 C30 . 1.391(14) ?
C24 H24 . 0.9300 ?
C25 C26 . 1.341(15) ?
C25 C30 . 1.438(14) ?
C25 H25 . 0.9299 ?
C26 C27 . 1.383(15) ?
C26 H26 . 0.9299 ?
C27 C28 . 1.356(11) ?
C27 H27 . 0.9299 ?
C28 C29 . 1.418(12) ?
C28 C32 . 1.477(14) ?
C29 C30 . 1.405(13) ?
C31 O10 . 1.219(10) ?
C32 O20 . 1.251(11) ?
C33 C38 . 1.372(14) ?
C33 C34 . 1.383(13) ?
C34 C35 . 1.388(13) ?
C34 C39 . 1.501(13) ?
C35 C36 . 1.390(14) ?
C35 H35 . 0.9301 ?
C36 C37 . 1.408(12) ?
C36 H36 . 0.9302 ?
C37 C38 . 1.359(13) ?
C37 H37 . 0.9300 ?
C38 H38 . 0.9302 ?
C39 O30 . 1.202(13) ?
C39 O40 . 1.349(13) ?
C39 O41 . 1.426(14) ?
O4 C1R . 1.492(10) ?
O5 C2R . 1.478(10) ?
O40 C4R . 1.481(9) ?
O41 C5R . 1.484(11) ?
C1R C2R 2_656 1.476(8) ?
C1R H1R . 0.9601 ?
C1R H2R . 0.9599 ?
C2R C1R 2_656 1.476(8) ?
C2R C3R . 1.533(11) ?
C2R H3R . 0.9599 ?
C3R H4R . 0.9599 ?
C3R H5R . 0.9600 ?
C3R H6R . 0.9600 ?
C4R C5R 2_655 1.472(8) ?
C4R C6R . 1.538(11) ?
C4R H7R . 0.9601 ?
C5R C4R 2_655 1.472(8) ?
C5R H8R . 0.9600 ?
C5R H9R . 0.9600 ?
C6R H10R . 0.9599 ?
C6R H11R . 0.9603 ?
C6R H12R . 0.9599 ?

loop_
_geom_torsion_atom_site_label_1
_geom_torsion_atom_site_label_2
_geom_torsion_atom_site_label_3
_geom_torsion_atom_site_label_4
_geom_torsion_site_symmetry_1
_geom_torsion_site_symmetry_2
_geom_torsion_site_symmetry_3
_geom_torsion_site_symmetry_4
_geom_torsion
_geom_torsion_publ_flag
C9 C1 C2 C3 . . . . -2.3(12) ?
C11 C1 C2 C3 . . . . -174.4(7) ?
C1 C2 C3 C4 . . . . 1.9(13) ?
C2 C3 C4 C10 . . . . -2.3(13) ?
C10 C5 C6 C7 . . . . 2.9(14) ?
C5 C6 C7 C8 . . . . -1.8(14) ?
C6 C7 C8 C9 . . . . 2.8(13) ?
C6 C7 C8 C12 . . . . 179.6(8) ?
C2 C1 C9 C10 . . . . 3.1(12) ?
C11 C1 C9 C10 . . . . 174.7(7) ?
C2 C1 C9 C8 . . . . 179.3(7) ?
C11 C1 C9 C8 . . . . -9.1(12) ?
C7 C8 C9 C1 . . . . 179.0(8) ?
C12 C8 C9 C1 . . . . 2.1(12) ?
C7 C8 C9 C10 . . . . -4.7(12) ?
C12 C8 C9 C10 . . . . 178.4(7) ?
C3 C4 C10 C5 . . . . 177.4(9) ?
C3 C4 C10 C9 . . . . 3.0(12) ?
C6 C5 C10 C4 . . . . -179.2(9) ?
C6 C5 C10 C9 . . . . -4.8(13) ?
C1 C9 C10 C4 . . . . -3.4(12) ?
C8 C9 C10 C4 . . . . -179.7(7) ?
C1 C9 C10 C5 . . . . -178.1(8) ?
C8 C9 C10 C5 . . . . 5.6(11) ?
C12 N1 C11 O1 . . . . -175.8(8) ?
C13 N1 C11 O1 . . . . 1.9(11) ?
C12 N1 C11 C1 . . . . 1.2(11) ?
C13 N1 C11 C1 . . . . 179.0(7) ?
C9 C1 C11 O1 . . . . -175.7(8) ?
C2 C1 C11 O1 . . . . -3.8(12) ?
C9 C1 C11 N1 . . . . 7.4(11) ?
C2 C1 C11 N1 . . . . 179.3(7) ?
C11 N1 C12 O2 . . . . 170.8(8) ?
C13 N1 C12 O2 . . . . -7.0(12) ?
C11 N1 C12 C8 . . . . -7.5(12) ?
C13 N1 C12 C8 . . . . 174.8(7) ?
C7 C8 C12 O2 . . . . 10.6(13) ?
C9 C8 C12 O2 . . . . -172.6(8) ?
C7 C8 C12 N1 . . . . -171.2(8) ?
C9 C8 C12 N1 . . . . 5.6(11) ?
C11 N1 C13 C14 . . . . -102.2(10) ?
C12 N1 C13 C14 . . . . 75.8(11) ?
C11 N1 C13 C18 . . . . 76.9(9) ?
C12 N1 C13 C18 . . . . -105.1(8) ?
C18 C13 C14 C15 . . . . 0.5(15) ?
N1 C13 C14 C15 . . . . 179.6(9) ?
C18 C13 C14 C19 . . . . 179.5(10) ?
N1 C13 C14 C19 . . . . -1.4(15) ?
C13 C14 C15 C16 . . . . -1.0(18) ?
C19 C14 C15 C16 . . . . 179.9(12) ?
C14 C15 C16 C17 . . . . 1.1(18) ?
C15 C16 C17 C18 . . . . -0.6(16) ?
C14 C13 C18 C17 . . . . 0.0(13) ?
N1 C13 C18 C17 . . . . -179.2(8) ?
C16 C17 C18 C13 . . . . 0.1(14) ?
C13 C14 C19 O3 . . . . 20(2) ?
C15 C14 C19 O3 . . . . -160.6(15) ?
C13 C14 C19 O5 . . . . -140.1(10) ?
C15 C14 C19 O5 . . . . 38.9(17) ?
C13 C14 C19 O4 . . . . 168.3(9) ?
C15 C14 C19 O4 . . . . -12.7(15) ?
C29 C21 C22 C23 . . . . -0.2(14) ?
C31 C21 C22 C23 . . . . -178.9(8) ?
C21 C22 C23 C24 . . . . -1.7(15) ?
C22 C23 C24 C30 . . . . 3.6(14) ?
C30 C25 C26 C27 . . . . 2.0(16) ?
C25 C26 C27 C28 . . . . -2.1(15) ?
C26 C27 C28 C29 . . . . 0.6(13) ?
C26 C27 C28 C32 . . . . 176.6(8) ?
C22 C21 C29 C30 . . . . 0.3(13) ?
C31 C21 C29 C30 . . . . 178.9(8) ?
C22 C21 C29 C28 . . . . -177.5(8) ?
C31 C21 C29 C28 . . . . 1.1(12) ?
C27 C28 C29 C30 . . . . 1.0(13) ?
C32 C28 C29 C30 . . . . -175.1(8) ?
C27 C28 C29 C21 . . . . 178.8(8) ?
C32 C28 C29 C21 . . . . 2.7(12) ?
C23 C24 C30 C29 . . . . -3.5(14) ?
C23 C24 C30 C25 . . . . 176.9(9) ?
C21 C29 C30 C24 . . . . 1.5(13) ?
C28 C29 C30 C24 . . . . 179.4(8) ?
C21 C29 C30 C25 . . . . -178.9(8) ?
C28 C29 C30 C25 . . . . -1.0(13) ?
C26 C25 C30 C24 . . . . 179.2(10) ?
C26 C25 C30 C29 . . . . -0.4(14) ?
C32 N10 C31 O10 . . . . -171.1(8) ?
C33 N10 C31 O10 . . . . 4.9(12) ?
C32 N10 C31 C21 . . . . 8.3(12) ?
C33 N10 C31 C21 . . . . -175.6(7) ?
C22 C21 C31 O10 . . . . -8.5(13) ?
C29 C21 C31 O10 . . . . 173.0(8) ?
C22 C21 C31 N10 . . . . 172.1(8) ?
C29 C21 C31 N10 . . . . -6.5(11) ?
C31 N10 C32 O20 . . . . 175.9(8) ?
C33 N10 C32 O20 . . . . 0.0(13) ?
C31 N10 C32 C28 . . . . -4.7(13) ?
C33 N10 C32 C28 . . . . 179.3(7) ?
C27 C28 C32 O20 . . . . 2.1(13) ?
C29 C28 C32 O20 . . . . 178.2(9) ?
C27 C28 C32 N10 . . . . -177.2(8) ?
C29 C28 C32 N10 . . . . -1.1(12) ?
C32 N10 C33 C38 . . . . -72.0(10) ?
C31 N10 C33 C38 . . . . 111.8(9) ?
C32 N10 C33 C34 . . . . 104.0(10) ?
C31 N10 C33 C34 . . . . -72.2(10) ?
C38 C33 C34 C35 . . . . -3.2(14) ?
N10 C33 C34 C35 . . . . -179.2(9) ?
C38 C33 C34 C39 . . . . -180.0(10) ?
N10 C33 C34 C39 . . . . 4.1(14) ?
C33 C34 C35 C36 . . . . 2.8(16) ?
C39 C34 C35 C36 . . . . 179.6(11) ?
C34 C35 C36 C37 . . . . -1.5(17) ?
C35 C36 C37 C38 . . . . 0.6(14) ?
C36 C37 C38 C33 . . . . -1.2(13) ?
C34 C33 C38 C37 . . . . 2.5(14) ?
N10 C33 C38 C37 . . . . 178.6(7) ?
C33 C34 C39 O30 . . . . -21.5(19) ?
C35 C34 C39 O30 . . . . 161.8(12) ?
C33 C34 C39 O40 . . . . -176.1(10) ?
C35 C34 C39 O40 . . . . 7.3(15) ?
C33 C34 C39 O41 . . . . 134.4(10) ?
C35 C34 C39 O41 . . . . -42.3(15) ?
C14 C19 O4 C1R . . . . -170.2(9) ?
C14 C19 O5 C2R . . . . -175.9(11) ?
C34 C39 O40 C4R . . . . -176.0(10) ?
C34 C39 O41 C5R . . . . -175.0(11) ?
C19 O4 C1R C2R . . . 2_656 -96.0(13) ?
C19 O5 C2R C1R . . . 2_656 -153.8(12) ?
C19 O5 C2R C3R . . . . 77.7(16) ?
C39 O40 C4R C5R . . . 2_655 -165.2(12) ?
C39 O40 C4R C6R . . . . 74.4(13) ?
C39 O41 C5R C4R . . . 2_655 -114.2(17) ?
